data_1505859
loop_
_publ_author_name
'Ballabh, Amar'
'Trivedi, Darshak R.'
'Dastidar, Parthasarathi'

_publ_section_title
;
 From nonfunctional lamellae to functional nanotubes.
;
_journal_issue 7
_journal_name_full 'Organic letters'
_journal_page_first 1271
_journal_page_last 1274
_journal_paper_doi 10.1021/ol053000i
_journal_volume 8
_journal_year 2006
_chemical_formula_sum 'C32 H66 N2 O4'
_chemical_formula_weight 542.87
_chemical_name_systematic
; 
 ? 
;
_space_group_IT_number 14
_symmetry_cell_setting monoclinic
_symmetry_space_group_name_Hall '-P 2ybc'
_symmetry_space_group_name_H-M 'P 1 21/c 1'
_atom_sites_solution_hydrogens geom
_atom_sites_solution_primary direct
_atom_sites_solution_secondary difmap
_audit_creation_method SHELXL-97
_cell_angle_alpha 90.00
_cell_angle_beta 91.5350(10)
_cell_angle_gamma 90.00
_cell_formula_units_Z 4
_cell_length_a 7.0712(5)
_cell_length_b 45.852(3)
_cell_length_c 10.6972(7)
_cell_measurement_temperature 293(2)
_cell_volume 3467.1(4)
_computing_cell_refinement 'BRUKER AXS SMART 3'
_computing_data_collection 'BRUKER AXS SMART 3'
_computing_data_reduction 'BRUKER AXS SMART 3'
_computing_molecular_graphics 'PLATON, MERCURY 1.4'
_computing_structure_refinement 'SHELXL-97(SHELRICK, 1997)'
_computing_structure_solution 'SHELXS 97( SHELRICK, 1997)'
_diffrn_ambient_temperature 293(2)
_diffrn_detector_area_resol_mean 0.3
_diffrn_measured_fraction_theta_full 0.932
_diffrn_measured_fraction_theta_max 0.932
_diffrn_measurement_device_type 'BRUKER SMART CCD AREA DETECTOR'
_diffrn_measurement_method PHI-OMEGA
_diffrn_radiation_monochromator graphite
_diffrn_radiation_source 'fine-focus sealed tube'
_diffrn_radiation_type MoK\a
_diffrn_radiation_wavelength 0.71073
_diffrn_reflns_av_R_equivalents 0.0375
_diffrn_reflns_av_sigmaI/netI 0.0568
_diffrn_reflns_limit_h_max 9
_diffrn_reflns_limit_h_min -9
_diffrn_reflns_limit_k_max 61
_diffrn_reflns_limit_k_min -60
_diffrn_reflns_limit_l_max 10
_diffrn_reflns_limit_l_min -14
_diffrn_reflns_number 21026
_diffrn_reflns_theta_full 28.31
_diffrn_reflns_theta_max 28.31
_diffrn_reflns_theta_min 1.78
_diffrn_standards_decay_% <10%
_exptl_absorpt_coefficient_mu 0.067
_exptl_absorpt_correction_type SADABS
_exptl_crystal_colour COLORLESS
_exptl_crystal_density_diffrn 1.040
_exptl_crystal_density_method 'not measured'
_exptl_crystal_description PLATE
_exptl_crystal_F_000 1216
_exptl_crystal_size_max 0.31
_exptl_crystal_size_mid 0.21
_exptl_crystal_size_min 0.11
_refine_diff_density_max 0.184
_refine_diff_density_min -0.180
_refine_diff_density_rms 0.038
_refine_ls_extinction_method none
_refine_ls_goodness_of_fit_ref 1.046
_refine_ls_hydrogen_treatment mixed
_refine_ls_matrix_type full
_refine_ls_number_parameters 585
_refine_ls_number_reflns 8048
_refine_ls_number_restraints 0
_refine_ls_restrained_S_all 1.046
_refine_ls_R_factor_all 0.1312
_refine_ls_R_factor_gt 0.0710
_refine_ls_shift/su_max 0.002
_refine_ls_shift/su_mean 0.000
_refine_ls_structure_factor_coef Fsqd
_refine_ls_weighting_details 'calc w=1/[\s^2^(Fo^2^)+(0.0639P)^2^+0.4933P] where P=(Fo^2^+2Fc^2^)/3'
_refine_ls_weighting_scheme calc
_refine_ls_wR_factor_gt 0.1457
_refine_ls_wR_factor_ref 0.1693
_reflns_number_gt 4509
_reflns_number_total 8048
_reflns_threshold_expression >2sigma(I)
_cod_data_source_file ol053000isi20051213_035609.cif
_cod_data_source_block ab0650m
_cod_depositor_comments
;
The following automatic conversions were performed:

'_symmetry_cell_setting' value 'MONOCLINIC' changed to 'monoclinic'
according to /home/saulius/struct/CIF-dictionaries/cif_core.dic
dictionary named 'cif_core.dic' version 2.4.1 from 2010-06-29.

Automatic conversion script
Id: cif_fix_values 1715 2011-07-08 13:25:40Z adriana 
;
_cod_original_sg_symbol_H-M 'P 2(1)/C'
_cod_database_code 1505859

loop_
_symmetry_equiv_pos_as_xyz
'x, y, z'
'-x, y+1/2, -z+1/2'
'-x, -y, -z'
'x, -y-1/2, z-1/2'

loop_
_atom_site_label
_atom_site_type_symbol
_atom_site_fract_x
_atom_site_fract_y
_atom_site_fract_z
_atom_site_U_iso_or_equiv
_atom_site_adp_type
_atom_site_occupancy
_atom_site_symmetry_multiplicity
_atom_site_calc_flag
_atom_site_refinement_flags
O1 O 0.73540(19) 0.95564(3) 0.10193(13) 0.0540(4) Uani 1 1 d .
O2 O 0.4772(2) 0.97560(3) 0.17580(16) 0.0666(5) Uani 1 1 d .
O3 O 0.78325(19) 1.03353(3) 0.16715(13) 0.0521(4) Uani 1 1 d .
O4 O 1.05108(19) 1.00873(3) 0.18583(15) 0.0625(4) Uani 1 1 d .
C1 C 0.6492(3) 0.97189(4) 0.17795(18) 0.0411(5) Uani 1 1 d .
C2 C 0.8805(3) 1.01169(4) 0.20417(17) 0.0400(5) Uani 1 1 d .
C3 C 0.7753(2) 0.98811(4) 0.27414(17) 0.0383(4) Uani 1 1 d .
C4 C 0.6716(4) 0.99865(6) 0.3913(2) 0.0587(6) Uani 1 1 d .
H4A H 0.717(3) 1.0177(5) 0.422(2) 0.063(7) Uiso 1 1 d .
H4B H 0.543(3) 0.9986(5) 0.378(2) 0.065(7) Uiso 1 1 d .
C5 C 0.7579(5) 0.97309(6) 0.4642(2) 0.0739(8) Uani 1 1 d .
H5A H 0.806(4) 0.9771(6) 0.545(3) 0.093(9) Uiso 1 1 d .
H5B H 0.670(4) 0.9557(6) 0.473(2) 0.099(9) Uiso 1 1 d .
C6 C 0.8937(4) 0.96741(6) 0.3584(2) 0.0548(6) Uani 1 1 d .
H6B H 0.907(3) 0.9472(5) 0.3269(18) 0.051(6) Uiso 1 1 d .
H6A H 1.012(3) 0.9754(5) 0.375(2) 0.068(7) Uiso 1 1 d .
N1 N 0.1209(3) 0.95193(4) 0.0722(2) 0.0513(5) Uani 1 1 d .
H1NA H -0.012(4) 0.9541(5) 0.087(2) 0.080(8) Uiso 1 1 d .
H1NB H 0.180(4) 0.9660(6) 0.111(2) 0.078(8) Uiso 1 1 d .
H1NC H 0.145(4) 0.9562(6) -0.020(3) 0.095(9) Uiso 1 1 d .
C1' C 0.1879(3) 0.92287(5) 0.1121(2) 0.0526(6) Uani 1 1 d .
H1C H 0.174(3) 0.9210(4) 0.201(2) 0.049(6) Uiso 1 1 d .
H1D H 0.324(3) 0.9221(5) 0.104(2) 0.065(7) Uiso 1 1 d .
C2' C 0.0901(3) 0.89837(5) 0.0427(2) 0.0535(6) Uani 1 1 d .
H2D H 0.117(3) 0.9001(5) -0.049(2) 0.065(7) Uiso 1 1 d .
H2C H -0.043(3) 0.9003(5) 0.053(2) 0.069(7) Uiso 1 1 d .
C3' C 0.1547(4) 0.86887(5) 0.0922(3) 0.0595(6) Uani 1 1 d .
H3D H 0.294(3) 0.8675(5) 0.081(2) 0.072(7) Uiso 1 1 d .
H3C H 0.133(3) 0.8680(5) 0.180(2) 0.070(7) Uiso 1 1 d .
C4' C 0.0677(4) 0.84247(5) 0.0278(3) 0.0600(6) Uani 1 1 d .
H4D H 0.099(3) 0.8430(5) -0.063(2) 0.076(8) Uiso 1 1 d .
H4C H -0.069(4) 0.8440(5) 0.036(2) 0.075(7) Uiso 1 1 d .
C5' C 0.1372(4) 0.81388(5) 0.0831(3) 0.0631(6) Uani 1 1 d .
H5D H 0.277(4) 0.8140(5) 0.079(2) 0.079(8) Uiso 1 1 d .
H5C H 0.120(3) 0.8137(5) 0.169(2) 0.075(8) Uiso 1 1 d .
C6' C 0.0585(4) 0.78654(5) 0.0223(3) 0.0632(6) Uani 1 1 d .
H6D H 0.089(3) 0.7872(5) -0.071(3) 0.079(8) Uiso 1 1 d .
H6C H -0.081(4) 0.7871(5) 0.033(2) 0.076(8) Uiso 1 1 d .
C7' C 0.1324(4) 0.75865(5) 0.0816(3) 0.0639(6) Uani 1 1 d .
H7D H 0.274(4) 0.7590(5) 0.077(2) 0.073(7) Uiso 1 1 d .
H7C H 0.107(3) 0.7586(5) 0.165(3) 0.075(8) Uiso 1 1 d .
C8' C 0.0587(4) 0.73081(5) 0.0230(3) 0.0639(7) Uani 1 1 d .
H8D H 0.087(4) 0.7305(5) -0.065(3) 0.086(9) Uiso 1 1 d .
H8C H -0.079(3) 0.7310(5) 0.029(2) 0.064(7) Uiso 1 1 d .
C9' C 0.1347(4) 0.70326(5) 0.0835(3) 0.0642(7) Uani 1 1 d .
H9C H 0.109(4) 0.7032(5) 0.170(3) 0.082(9) Uiso 1 1 d .
H9D H 0.272(4) 0.7035(5) 0.077(2) 0.068(7) Uiso 1 1 d .
C10' C 0.0631(4) 0.67508(5) 0.0255(3) 0.0637(6) Uani 1 1 d .
H10C H -0.079(4) 0.6752(5) 0.031(2) 0.082(8) Uiso 1 1 d .
H10D H 0.094(3) 0.6751(5) -0.065(2) 0.071(7) Uiso 1 1 d .
C11' C 0.1420(4) 0.64767(6) 0.0856(3) 0.0675(7) Uani 1 1 d .
H11C H 0.118(3) 0.6482(5) 0.176(3) 0.088(9) Uiso 1 1 d .
H11D H 0.276(4) 0.6483(5) 0.076(2) 0.072(8) Uiso 1 1 d .
C12' C 0.0721(5) 0.61944(6) 0.0275(3) 0.0767(8) Uani 1 1 d .
H12C H -0.065(4) 0.6185(6) 0.030(3) 0.110(11) Uiso 1 1 d .
H12D H 0.095(4) 0.6208(6) -0.062(3) 0.091(9) Uiso 1 1 d .
C13' C 0.1591(5) 0.59242(6) 0.0839(3) 0.1126(12) Uani 1 1 d .
H13A H 0.2928 0.5924 0.0703 0.169 Uiso 1 1 calc R
H13B H 0.1029 0.5755 0.0453 0.169 Uiso 1 1 calc R
H13C H 0.1374 0.5921 0.1720 0.169 Uiso 1 1 calc R
N2 N 0.3948(3) 1.03732(4) 0.14137(19) 0.0469(4) Uani 1 1 d .
H2NA H 0.364(3) 1.0395(5) 0.055(2) 0.063(7) Uiso 1 1 d .
H2NB H 0.531(4) 1.0343(5) 0.153(2) 0.080(8) Uiso 1 1 d .
H2NC H 0.334(3) 1.0209(5) 0.172(2) 0.072(7) Uiso 1 1 d .
C14' C 0.3309(3) 1.06375(5) 0.2071(2) 0.0535(6) Uani 1 1 d .
H14D H 0.367(3) 1.0620(5) 0.293(2) 0.070(7) Uiso 1 1 d .
H14C H 0.195(3) 1.0641(5) 0.200(2) 0.072(7) Uiso 1 1 d .
C15' C 0.4167(3) 1.09080(5) 0.1527(2) 0.0497(5) Uani 1 1 d .
H15C H 0.382(3) 1.0915(4) 0.062(2) 0.056(6) Uiso 1 1 d .
H15D H 0.551(3) 1.0901(4) 0.1620(18) 0.053(6) Uiso 1 1 d .
C16' C 0.3492(4) 1.11836(5) 0.2153(2) 0.0562(6) Uani 1 1 d .
H16C H 0.385(3) 1.1179(5) 0.306(2) 0.067(7) Uiso 1 1 d .
H16D H 0.211(3) 1.1185(5) 0.210(2) 0.070(7) Uiso 1 1 d .
C17' C 0.4305(4) 1.14597(5) 0.1609(2) 0.0562(6) Uani 1 1 d .
H17C H 0.565(3) 1.1447(5) 0.169(2) 0.067(7) Uiso 1 1 d .
H17D H 0.398(3) 1.1465(4) 0.072(2) 0.047(6) Uiso 1 1 d .
C18' C 0.3616(4) 1.17365(5) 0.2218(3) 0.0598(6) Uani 1 1 d .
H18C H 0.397(3) 1.1733(5) 0.312(2) 0.073(7) Uiso 1 1 d .
H18D H 0.223(3) 1.1737(5) 0.216(2) 0.071(7) Uiso 1 1 d .
C19' C 0.4387(4) 1.20122(5) 0.1647(3) 0.0588(6) Uani 1 1 d .
H19C H 0.580(3) 1.2007(4) 0.170(2) 0.060(6) Uiso 1 1 d .
H19D H 0.404(3) 1.2022(4) 0.076(2) 0.053(6) Uiso 1 1 d .
C20' C 0.3680(4) 1.22893(5) 0.2244(3) 0.0612(6) Uani 1 1 d .
H20D H 0.402(3) 1.2287(5) 0.318(3) 0.080(8) Uiso 1 1 d .
H20C H 0.231(3) 1.2287(5) 0.223(2) 0.066(7) Uiso 1 1 d .
C21' C 0.4407(4) 1.25658(5) 0.1650(3) 0.0608(6) Uani 1 1 d .
H21D H 0.578(3) 1.2563(5) 0.168(2) 0.067(7) Uiso 1 1 d .
H21C H 0.402(3) 1.2565(5) 0.075(2) 0.071(7) Uiso 1 1 d .
C22' C 0.3684(4) 1.28441(5) 0.2227(3) 0.0612(6) Uani 1 1 d .
H22C H 0.232(3) 1.2841(5) 0.219(2) 0.066(7) Uiso 1 1 d .
H22D H 0.402(3) 1.2846(5) 0.317(3) 0.080(8) Uiso 1 1 d .
C23' C 0.4379(4) 1.31183(5) 0.1610(3) 0.0617(6) Uani 1 1 d .
H23C H 0.404(3) 1.3115(4) 0.073(2) 0.057(6) Uiso 1 1 d .
H23D H 0.578(4) 1.3113(5) 0.163(2) 0.075(7) Uiso 1 1 d .
C24' C 0.3641(4) 1.33989(5) 0.2168(3) 0.0621(6) Uani 1 1 d .
H24C H 0.224(3) 1.3397(5) 0.214(2) 0.064(6) Uiso 1 1 d .
H24D H 0.397(4) 1.3396(6) 0.308(3) 0.093(9) Uiso 1 1 d .
C25' C 0.4335(4) 1.36718(6) 0.1540(3) 0.0738(8) Uani 1 1 d .
H25C H 0.403(4) 1.3663(6) 0.063(3) 0.093(9) Uiso 1 1 d .
H25D H 0.566(4) 1.3677(5) 0.156(2) 0.080(8) Uiso 1 1 d .
C26' C 0.3593(4) 1.39489(6) 0.2118(3) 0.1008(10) Uani 1 1 d .
H26A H 0.2242 1.3956 0.2009 0.151 Uiso 1 1 calc R
H26B H 0.4144 1.4115 0.1719 0.151 Uiso 1 1 calc R
H26C H 0.3923 1.3952 0.2995 0.151 Uiso 1 1 calc R

loop_
_atom_site_aniso_label
_atom_site_aniso_U_11
_atom_site_aniso_U_22
_atom_site_aniso_U_33
_atom_site_aniso_U_23
_atom_site_aniso_U_13
_atom_site_aniso_U_12
O1 0.0543(9) 0.0555(9) 0.0520(9) -0.0106(7) -0.0001(7) -0.0003(7)
O2 0.0355(8) 0.0647(10) 0.0993(13) -0.0094(9) -0.0061(8) -0.0034(7)
O3 0.0489(8) 0.0443(8) 0.0631(9) 0.0117(7) 0.0037(7) 0.0018(7)
O4 0.0356(8) 0.0599(10) 0.0927(12) 0.0077(8) 0.0140(8) -0.0050(7)
C1 0.0389(11) 0.0358(11) 0.0485(12) 0.0096(9) 0.0010(9) -0.0039(8)
C2 0.0394(11) 0.0412(11) 0.0393(11) -0.0047(9) 0.0003(8) -0.0061(9)
C3 0.0374(10) 0.0414(10) 0.0362(10) -0.0003(8) 0.0027(8) 0.0006(8)
C4 0.0652(17) 0.0669(17) 0.0447(13) -0.0046(11) 0.0132(11) -0.0023(13)
C5 0.108(2) 0.0734(18) 0.0399(14) 0.0063(13) 0.0041(14) -0.0066(16)
C6 0.0587(15) 0.0534(15) 0.0516(14) 0.0079(11) -0.0084(11) -0.0018(12)
N1 0.0504(12) 0.0476(11) 0.0560(13) -0.0017(9) 0.0028(9) -0.0015(9)
C1' 0.0477(14) 0.0551(14) 0.0549(15) 0.0034(11) -0.0033(11) 0.0036(10)
C2' 0.0462(13) 0.0583(14) 0.0558(15) 0.0030(11) -0.0020(11) 0.0028(11)
C3' 0.0581(16) 0.0573(15) 0.0628(17) 0.0006(12) -0.0051(13) 0.0059(11)
C4' 0.0562(15) 0.0598(15) 0.0636(17) 0.0014(12) -0.0047(12) 0.0017(12)
C5' 0.0625(17) 0.0596(16) 0.0668(18) -0.0011(13) -0.0069(13) 0.0029(12)
C6' 0.0614(17) 0.0613(16) 0.0666(18) -0.0001(12) -0.0056(13) -0.0016(12)
C7' 0.0645(17) 0.0607(16) 0.0662(18) -0.0029(13) -0.0061(14) 0.0027(12)
C8' 0.0593(17) 0.0629(16) 0.0690(19) -0.0015(13) -0.0067(13) -0.0018(12)
C9' 0.0633(17) 0.0626(16) 0.0661(18) -0.0030(13) -0.0099(13) -0.0007(12)
C10' 0.0597(16) 0.0655(16) 0.0654(18) -0.0016(13) -0.0074(13) -0.0025(12)
C11' 0.0683(18) 0.0654(17) 0.0681(19) -0.0026(13) -0.0099(14) -0.0014(13)
C12' 0.080(2) 0.0667(18) 0.082(2) -0.0030(15) -0.0115(17) -0.0112(15)
C13' 0.133(3) 0.0615(18) 0.141(3) 0.0025(19) -0.036(2) -0.0041(18)
N2 0.0455(11) 0.0440(11) 0.0512(12) 0.0028(8) 0.0037(9) -0.0027(8)
C14' 0.0515(14) 0.0527(14) 0.0566(16) -0.0023(11) 0.0085(11) -0.0005(11)
C15' 0.0481(13) 0.0504(13) 0.0507(14) -0.0016(10) 0.0013(11) -0.0016(10)
C16' 0.0557(15) 0.0542(14) 0.0587(16) -0.0053(11) 0.0039(12) 0.0009(11)
C17' 0.0573(16) 0.0538(14) 0.0571(16) -0.0052(11) -0.0022(12) 0.0028(11)
C18' 0.0618(16) 0.0529(14) 0.0645(17) -0.0081(11) -0.0019(13) 0.0021(11)
C19' 0.0587(16) 0.0550(14) 0.0624(17) -0.0061(11) -0.0054(12) 0.0020(11)
C20' 0.0613(16) 0.0543(14) 0.0680(18) -0.0069(12) -0.0017(13) 0.0020(12)
C21' 0.0590(16) 0.0551(15) 0.0681(18) -0.0065(12) -0.0027(13) 0.0035(12)
C22' 0.0628(17) 0.0548(15) 0.0659(17) -0.0087(12) -0.0008(13) 0.0021(12)
C23' 0.0601(17) 0.0566(15) 0.0680(18) -0.0075(12) -0.0035(13) 0.0050(12)
C24' 0.0576(16) 0.0565(15) 0.0721(18) -0.0116(12) -0.0040(13) 0.0028(12)
C25' 0.071(2) 0.0579(16) 0.092(2) -0.0054(14) -0.0087(16) 0.0020(13)
C26' 0.099(2) 0.0588(17) 0.143(3) -0.0199(18) -0.022(2) 0.0102(15)

loop_
_atom_type_symbol
_atom_type_description
_atom_type_scat_dispersion_real
_atom_type_scat_dispersion_imag
_atom_type_scat_source
C C 0.0033 0.0016 'International Tables Vol C Tables 4.2.6.8 and 6.1.1.4'
H H 0.0000 0.0000 'International Tables Vol C Tables 4.2.6.8 and 6.1.1.4'
N N 0.0061 0.0033 'International Tables Vol C Tables 4.2.6.8 and 6.1.1.4'
O O 0.0106 0.0060 'International Tables Vol C Tables 4.2.6.8 and 6.1.1.4'

loop_
_geom_angle_atom_site_label_1
_geom_angle_atom_site_label_2
_geom_angle_atom_site_label_3
_geom_angle
_geom_angle_site_symmetry_1
_geom_angle_site_symmetry_3
O2 C1 O1 124.13(18) 1 .
O2 C1 O1 124.13(18) . .
O2 C1 C3 120.18(18) 1 .
O2 C1 C3 120.18(18) . .
O1 C1 C3 115.67(16) . .
O4 C2 O3 124.02(18) . 1
O4 C2 O3 124.02(18) . .
O4 C2 C3 119.55(17) . .
O3 C2 C3 116.43(16) 1 .
O3 C2 C3 116.43(16) . .
C2 C3 C1 107.30(14) . .
C2 C3 C6 117.40(17) . .
C1 C3 C6 112.99(17) . .
C2 C3 C4 115.20(17) . .
C1 C3 C4 114.53(18) . .
C6 C3 C4 88.87(16) . .
C5 C4 C3 88.98(18) . .
C5 C4 H4A 113.1(13) . .
C3 C4 H4A 112.7(13) . .
C5 C4 H4B 117.2(14) . .
C3 C4 H4B 111.2(14) . .
H4A C4 H4B 112(2) . .
C4 C5 C6 90.21(18) . .
C4 C5 H5A 116.8(17) . .
C6 C5 H5A 119.5(17) . .
C4 C5 H5B 114.2(16) . .
C6 C5 H5B 109.7(15) . .
H5A C5 H5B 106(2) . .
C5 C6 C3 89.17(18) . .
C5 C6 H6B 118.5(12) . .
C3 C6 H6B 115.5(11) . .
C5 C6 H6A 112.0(14) . .
C3 C6 H6A 110.0(14) . .
H6B C6 H6A 110.1(18) . .
C1' N1 H1NA 110.7(14) . .
C1' N1 H1NB 112.5(17) . .
H1NA N1 H1NB 108(2) . .
C1' N1 H1NC 113.0(15) . .
H1NA N1 H1NC 109(2) . .
H1NB N1 H1NC 103(2) . .
N1 C1' C2' 113.11(19) . .
N1 C1' H1C 109.1(12) . .
C2' C1' H1C 111.1(12) . .
N1 C1' H1D 108.7(13) . .
C2' C1' H1D 111.8(13) . .
H1C C1' H1D 102.4(17) . .
C1' C2' C3' 111.31(19) . .
C1' C2' H2D 109.1(12) . .
C3' C2' H2D 110.2(12) . .
C1' C2' H2C 108.5(14) . .
C3' C2' H2C 109.5(14) . .
H2D C2' H2C 108.2(19) . .
C4' C3' C2' 116.0(2) . .
C4' C3' H3D 106.6(13) . .
C2' C3' H3D 107.7(14) . .
C4' C3' H3C 109.9(14) . .
C2' C3' H3C 108.8(14) . .
H3D C3' H3C 107.4(19) . .
C3' C4' C5' 113.0(2) . .
C3' C4' H4D 108.8(14) . .
C5' C4' H4D 108.7(14) . .
C3' C4' H4C 106.9(14) . .
C5' C4' H4C 109.9(14) . .
H4D C4' H4C 110(2) . .
C6' C5' C4' 116.0(2) . .
C6' C5' H5D 109.9(15) . .
C4' C5' H5D 107.2(15) . .
C6' C5' H5C 111.0(15) . .
C4' C5' H5C 110.1(16) . .
H5D C5' H5C 102(2) . .
C5' C6' C7' 113.7(2) . .
C5' C6' H6D 108.1(14) . .
C7' C6' H6D 110.6(14) . .
C5' C6' H6C 106.7(14) . .
C7' C6' H6C 107.8(14) . .
H6D C6' H6C 110(2) . .
C8' C7' C6' 115.4(2) . .
C8' C7' H7D 109.0(14) . .
C6' C7' H7D 107.3(14) . .
C8' C7' H7C 109.1(16) . .
C6' C7' H7C 109.7(16) . .
H7D C7' H7C 106(2) . .
C7' C8' C9' 114.5(2) . .
C7' C8' H8D 109.6(16) . .
C9' C8' H8D 109.0(16) . .
C7' C8' H8C 107.3(13) . .
C9' C8' H8C 108.7(13) . .
H8D C8' H8C 107(2) . .
C8' C9' C10' 115.3(2) . .
C8' C9' H9C 110.0(16) . .
C10' C9' H9C 109.1(16) . .
C8' C9' H9D 107.6(14) . .
C10' C9' H9D 107.8(14) . .
H9C C9' H9D 107(2) . .
C11' C10' C9' 114.8(2) . .
C11' C10' H10C 109.7(14) . .
C9' C10' H10C 106.9(14) . .
C11' C10' H10D 109.0(13) . .
C9' C10' H10D 108.7(13) . .
H10C C10' H10D 108(2) . .
C10' C11' C12' 115.1(2) . .
C10' C11' H11C 109.1(15) . .
C12' C11' H11C 111.0(15) . .
C10' C11' H11D 106.4(15) . .
C12' C11' H11D 107.1(15) . .
H11C C11' H11D 108(2) . .
C13' C12' C11' 114.5(2) . .
C13' C12' H12C 110.4(18) . .
C11' C12' H12C 110.0(18) . .
C13' C12' H12D 111.6(16) . .
C11' C12' H12D 106.8(16) . .
H12C C12' H12D 103(2) . .
C12' C13' H13A 109.5 . .
C12' C13' H13B 109.5 . .
H13A C13' H13B 109.5 . .
C12' C13' H13C 109.5 . .
H13A C13' H13C 109.5 . .
H13B C13' H13C 109.5 . .
C14' N2 H2NA 108.1(13) . .
C14' N2 H2NB 111.5(14) . .
H2NA N2 H2NB 110(2) . .
C14' N2 H2NC 110.4(15) . .
H2NA N2 H2NC 109(2) . .
H2NB N2 H2NC 108(2) . .
N2 C14' C15' 111.12(19) . .
N2 C14' H14D 108.1(14) . .
C15' C14' H14D 109.9(14) . .
N2 C14' H14C 107.0(14) . .
C15' C14' H14C 111.6(14) . .
H14D C14' H14C 109(2) . .
C14' C15' C16' 112.45(19) . .
C14' C15' H15C 108.3(12) . .
C16' C15' H15C 109.3(12) . .
C14' C15' H15D 110.1(12) . .
C16' C15' H15D 107.9(12) . .
H15C C15' H15D 108.8(17) . .
C15' C16' C17' 113.6(2) . .
C15' C16' H16C 109.7(13) . .
C17' C16' H16C 107.7(13) . .
C15' C16' H16D 108.0(13) . .
C17' C16' H16D 111.4(13) . .
H16C C16' H16D 106.3(19) . .
C18' C17' C16' 113.9(2) . .
C18' C17' H17C 110.0(13) . .
C16' C17' H17C 107.5(13) . .
C18' C17' H17D 109.3(11) . .
C16' C17' H17D 108.3(11) . .
H17C C17' H17D 107.5(18) . .
C19' C18' C17' 113.8(2) . .
C19' C18' H18C 108.7(13) . .
C17' C18' H18C 109.3(13) . .
C19' C18' H18D 110.0(13) . .
C17' C18' H18D 108.1(13) . .
H18C C18' H18D 107(2) . .
C18' C19' C20' 113.9(2) . .
C18' C19' H19C 109.2(12) . .
C20' C19' H19C 109.6(12) . .
C18' C19' H19D 110.3(12) . .
C20' C19' H19D 107.3(12) . .
H19C C19' H19D 106.3(18) . .
C19' C20' C21' 113.9(2) . .
C19' C20' H20D 109.4(14) . .
C21' C20' H20D 110.2(14) . .
C19' C20' H20C 109.1(13) . .
C21' C20' H20C 110.9(13) . .
H20D C20' H20C 103(2) . .
C22' C21' C20' 114.4(2) . .
C22' C21' H21D 110.4(13) . .
C20' C21' H21D 109.1(13) . .
C22' C21' H21C 108.1(14) . .
C20' C21' H21C 108.4(14) . .
H21D C21' H21C 106.2(19) . .
C23' C22' C21' 114.0(2) . .
C23' C22' H22C 109.4(14) . .
C21' C22' H22C 108.4(14) . .
C23' C22' H22D 110.7(14) . .
C21' C22' H22D 109.5(14) . .
H22C C22' H22D 104(2) . .
C22' C23' C24' 114.5(2) . .
C22' C23' H23C 109.8(13) . .
C24' C23' H23C 108.3(13) . .
C22' C23' H23D 108.0(14) . .
C24' C23' H23D 111.6(14) . .
H23C C23' H23D 104.0(19) . .
C25' C24' C23' 114.2(2) . .
C25' C24' H24C 109.4(13) . .
C23' C24' H24C 109.8(13) . .
C25' C24' H24D 112.1(16) . .
C23' C24' H24D 107.2(15) . .
H24C C24' H24D 104(2) . .
C24' C25' C26' 113.2(3) . .
C24' C25' H25C 109.9(16) . .
C26' C25' H25C 111.5(16) . .
C24' C25' H25D 110.3(16) . .
C26' C25' H25D 109.0(16) . .
H25C C25' H25D 102(2) . .
C25' C26' H26A 109.5 . .
C25' C26' H26B 109.5 . .
H26A C26' H26B 109.5 . .
C25' C26' H26C 109.5 . .
H26A C26' H26C 109.5 . .
H26B C26' H26C 109.5 . .

loop_
_geom_bond_atom_site_label_1
_geom_bond_atom_site_label_2
_geom_bond_distance
_geom_bond_site_symmetry_2
O1 C1 1.271(2) .
O2 C1 1.228(2) .
O3 C2 1.272(2) .
O4 C2 1.234(2) .
C1 O2 1.228(2) 1
C1 C3 1.535(3) .
C2 O3 1.272(2) 1
C2 C3 1.521(3) .
C3 C6 1.541(3) .
C3 C4 1.546(3) .
C4 C5 1.526(4) .
C4 H4A 0.98(2) .
C4 H4B 0.92(2) .
C5 C6 1.525(4) .
C5 H5A 0.94(3) .
C5 H5B 1.02(3) .
C6 H6B 0.99(2) .
C6 H6A 0.93(2) .
N1 C1' 1.474(3) .
N1 H1NA 0.96(3) .
N1 H1NB 0.87(3) .
N1 H1NC 1.02(3) .
C1' C2' 1.504(3) .
C1' H1C 0.96(2) .
C1' H1D 0.97(2) .
C2' C3' 1.518(3) .
C2' H2D 1.01(2) .
C2' H2C 0.95(2) .
C3' C4' 1.515(3) .
C3' H3D 1.00(2) .
C3' H3C 0.96(2) .
C4' C5' 1.515(3) .
C4' H4D 1.00(3) .
C4' H4C 0.98(2) .
C5' C6' 1.512(3) .
C5' H5D 0.99(3) .
C5' H5C 0.93(3) .
C6' C7' 1.514(3) .
C6' H6D 1.03(3) .
C6' H6C 0.99(3) .
C7' C8' 1.509(3) .
C7' H7D 1.00(2) .
C7' H7C 0.92(3) .
C8' C9' 1.511(3) .
C8' H8D 0.97(3) .
C8' H8C 0.98(2) .
C9' C10' 1.515(3) .
C9' H9C 0.95(3) .
C9' H9D 0.98(2) .
C10' C11' 1.512(3) .
C10' H10C 1.01(3) .
C10' H10D 1.00(2) .
C11' C12' 1.513(4) .
C11' H11C 0.98(3) .
C11' H11D 0.96(2) .
C12' C13' 1.502(4) .
C12' H12C 0.97(3) .
C12' H12D 0.98(3) .
C13' H13A 0.9600 .
C13' H13B 0.9600 .
C13' H13C 0.9600 .
N2 C14' 1.478(3) .
N2 H2NA 0.95(2) .
N2 H2NB 0.98(3) .
N2 H2NC 0.93(3) .
C14' C15' 1.505(3) .
C14' H14D 0.95(2) .
C14' H14C 0.96(2) .
C15' C16' 1.513(3) .
C15' H15C 0.99(2) .
C15' H15D 0.95(2) .
C16' C17' 1.514(3) .
C16' H16C 1.00(2) .
C16' H16D 0.98(2) .
C17' C18' 1.513(3) .
C17' H17C 0.95(2) .
C17' H17D 0.97(2) .
C18' C19' 1.512(3) .
C18' H18C 0.99(3) .
C18' H18D 0.98(2) .
C19' C20' 1.513(3) .
C19' H19C 1.00(2) .
C19' H19D 0.98(2) .
C20' C21' 1.515(3) .
C20' H20D 1.03(3) .
C20' H20C 0.97(2) .
C21' C22' 1.513(3) .
C21' H21D 0.97(2) .
C21' H21C 0.99(2) .
C22' C23' 1.508(3) .
C22' H22C 0.96(2) .
C22' H22D 1.03(3) .
C23' C24' 1.516(3) .
C23' H23C 0.96(2) .
C23' H23D 0.99(2) .
C24' C25' 1.509(4) .
C24' H24C 0.99(2) .
C24' H24D 1.00(3) .
C25' C26' 1.513(4) .
C25' H25C 0.99(3) .
C25' H25D 0.94(3) .
C26' H26A 0.9600 .
C26' H26B 0.9600 .
C26' H26C 0.9600 .

loop_
_geom_hbond_atom_site_label_D
_geom_hbond_atom_site_label_H
_geom_hbond_atom_site_label_A
_geom_hbond_distance_DH
_geom_hbond_distance_HA
_geom_hbond_distance_DA
_geom_hbond_angle_DHA
_geom_hbond_site_symmetry_A
N2 H2NA O1 0.95(2) 1.82(3) 2.756(3) 170.2(19) 3_675
N2 H2NB O3 0.98(3) 1.79(3) 2.759(2) 173(2) 1
N2 H2NC O4 0.93(3) 2.09(2) 2.813(2) 134.0(19) 1_455
N2 H2NC O2 0.93(3) 2.31(2) 2.911(2) 121.9(18) 1
N1 H1NA O1 0.96(3) 1.80(3) 2.758(3) 174(2) 1_455
N1 H1NB O2 0.87(3) 2.24(3) 2.933(3) 137(2) 1
N1 H1NB O4 0.87(3) 2.31(3) 2.921(2) 127(2) 1_455
N1 H1NC O3 1.02(3) 1.73(3) 2.748(2) 171(2) 3_675
